data_1507335
loop_
_publ_author_name
'Ellison, Martha E.'
'Ng, Danny'
'Dang, Hung'
'Garcia-Garibay, Miguel A'

_publ_section_title
;
 Enantiospecific synthesis of vicinal stereogenic tertiary and quaternary
 centers by combination of configurationally-trapped radical pairs in
 crystalline solids.
;
_journal_issue 14
_journal_name_full 'Organic letters'
_journal_page_first 2531
_journal_page_last 2534
_journal_paper_doi 10.1021/ol0347803
_journal_volume 5
_journal_year 2003
_chemical_formula_sum 'C19.17 H17 N O3'
_chemical_formula_weight 309.34
_chemical_name_systematic
; 
 ? 
;
_space_group_IT_number 170
_symmetry_cell_setting hexagonal
_symmetry_space_group_name_Hall 'P 65'
_symmetry_space_group_name_H-M 'P 65'
_atom_sites_solution_hydrogens geom
_atom_sites_solution_primary direct
_atom_sites_solution_secondary difmap
_audit_creation_method SHELXL-97
_cell_angle_alpha 90.00
_cell_angle_beta 90.00
_cell_angle_gamma 120.00
_cell_formula_units_Z 6
_cell_length_a 19.154(3)
_cell_length_b 19.154(3)
_cell_length_c 8.393(2)
_cell_measurement_reflns_used 985
_cell_measurement_temperature 100(2)
_cell_measurement_theta_max 26.057
_cell_measurement_theta_min 2.720
_cell_volume 2666.7(9)
_computing_cell_refinement 'Bruker SMART'
_computing_data_collection 'Bruker SMART'
_computing_data_reduction 'Bruker SHELXTL'
_computing_molecular_graphics 'Bruker SHELXTL'
_computing_publication_material 'Bruker SHELXTL'
_computing_structure_refinement 'SHELXL-97 (Sheldrick, 1997)'
_computing_structure_solution 'SHELXS-97 (Sheldrick, 1990)'
_diffrn_ambient_temperature 100(2)
_diffrn_measured_fraction_theta_full 0.954
_diffrn_measured_fraction_theta_max 0.954
_diffrn_measurement_device_type 'CCD area detector'
_diffrn_measurement_method 'phi and omega scans'
_diffrn_radiation_monochromator graphite
_diffrn_radiation_source 'fine-focus sealed tube'
_diffrn_radiation_type MoK\a
_diffrn_radiation_wavelength 0.71073
_diffrn_reflns_av_R_equivalents 0.0297
_diffrn_reflns_av_sigmaI/netI 0.0432
_diffrn_reflns_limit_h_max 25
_diffrn_reflns_limit_h_min -17
_diffrn_reflns_limit_k_max 23
_diffrn_reflns_limit_k_min -25
_diffrn_reflns_limit_l_max 10
_diffrn_reflns_limit_l_min -11
_diffrn_reflns_number 15993
_diffrn_reflns_theta_full 28.29
_diffrn_reflns_theta_max 28.29
_diffrn_reflns_theta_min 2.72
_exptl_absorpt_coefficient_mu 0.078
_exptl_absorpt_correction_T_max 0.9922
_exptl_absorpt_correction_T_min 0.9545
_exptl_absorpt_correction_type multi-scan
_exptl_absorpt_process_details Sadabs(Bruker)
_exptl_crystal_colour colorless
_exptl_crystal_density_diffrn 1.156
_exptl_crystal_density_method 'not measured'
_exptl_crystal_description needles
_exptl_crystal_F_000 978
_exptl_crystal_size_max 0.60
_exptl_crystal_size_mid 0.10
_exptl_crystal_size_min 0.10
_refine_diff_density_max 0.357
_refine_diff_density_min -0.176
_refine_diff_density_rms 0.053
_refine_ls_abs_structure_details 'Flack H D (1983), Acta Cryst. A39, 876-881'
_refine_ls_abs_structure_Flack -0.9(9)
_refine_ls_extinction_method none
_refine_ls_goodness_of_fit_ref 0.988
_refine_ls_hydrogen_treatment mixed
_refine_ls_matrix_type full
_refine_ls_number_parameters 216
_refine_ls_number_reflns 4062
_refine_ls_number_restraints 1
_refine_ls_restrained_S_all 0.988
_refine_ls_R_factor_all 0.0507
_refine_ls_R_factor_gt 0.0369
_refine_ls_shift/su_max 0.001
_refine_ls_shift/su_mean 0.000
_refine_ls_structure_factor_coef Fsqd
_refine_ls_weighting_details 'calc w=1/[\s^2^(Fo^2^)+(0.0533P)^2^+0.0000P] where P=(Fo^2^+2Fc^2^)/3'
_refine_ls_weighting_scheme calc
_refine_ls_wR_factor_gt 0.0874
_refine_ls_wR_factor_ref 0.0923
_reflns_number_gt 3275
_reflns_number_total 4062
_reflns_threshold_expression >2sigma(I)
_cod_data_source_file ol0347803si20030519_125127.cif
_cod_data_source_block gg1102
_cod_depositor_comments
;
The following automatic conversions were performed:

'_symmetry_cell_setting' value 'Hexagonal' changed to 'hexagonal'
according to /home/saulius/struct/CIF-dictionaries/cif_core.dic
dictionary named 'cif_core.dic' version 2.4.1 from 2010-06-29.

Automatic conversion script
Id: cif_fix_values 1715 2011-07-08 13:25:40Z adriana 
;
_cod_original_cell_volume 2666.5(9)
_cod_original_sg_symbol_H-M P6(5)
_cod_database_code 1507335

loop_
_symmetry_equiv_pos_as_xyz
'x, y, z'
'-y, x-y, z+2/3'
'-x+y, -x, z+1/3'
'-x, -y, z+1/2'
'y, -x+y, z+1/6'
'x-y, x, z+5/6'

loop_
_atom_site_label
_atom_site_type_symbol
_atom_site_fract_x
_atom_site_fract_y
_atom_site_fract_z
_atom_site_U_iso_or_equiv
_atom_site_adp_type
_atom_site_occupancy
_atom_site_symmetry_multiplicity
_atom_site_calc_flag
_atom_site_refinement_flags
_atom_site_disorder_group
N1 N 0.20583(9) 0.58301(9) 0.0344(2) 0.0378(4) Uani 1 1 d . .
O1 O 0.07742(6) 0.66024(6) -0.01094(13) 0.0248(2) Uani 1 1 d . .
O2 O 0.26528(9) 0.91927(8) -0.05619(18) 0.0536(4) Uani 1 1 d . .
O3 O 0.25867(6) 0.80090(7) -0.08970(14) 0.0293(3) Uani 1 1 d . .
C1 C 0.18136(9) 0.68995(9) 0.17868(18) 0.0207(3) Uani 1 1 d . .
H1 H 0.2343 0.7394 0.2009 0.025 Uiso 1 1 calc R .
C2 C 0.13177(9) 0.71208(9) 0.06576(18) 0.0190(3) Uani 1 1 d . .
C3 C 0.15319(9) 0.80065(9) 0.0581(2) 0.0223(3) Uani 1 1 d . .
C4 C 0.08993(10) 0.80780(11) -0.0413(2) 0.0328(4) Uani 1 1 d . .
H4A H 0.1026 0.8641 -0.0427 0.049 Uiso 1 1 calc R .
H4B H 0.0365 0.7740 0.0057 0.049 Uiso 1 1 calc R .
H4C H 0.0903 0.7899 -0.1505 0.049 Uiso 1 1 calc R .
C5 C 0.19570(9) 0.63017(10) 0.09866(19) 0.0252(4) Uani 1 1 d . .
C6 C 0.13621(9) 0.65686(9) 0.33603(18) 0.0198(3) Uani 1 1 d . .
C7 C 0.05703(9) 0.59350(9) 0.3367(2) 0.0227(3) Uani 1 1 d . .
H7 H 0.0305 0.5701 0.2391 0.027 Uiso 1 1 calc R .
C8 C 0.01688(9) 0.56452(9) 0.4807(2) 0.0253(3) Uani 1 1 d . .
H8 H -0.0371 0.5209 0.4813 0.030 Uiso 1 1 calc R .
C9 C 0.05506(10) 0.59887(10) 0.6228(2) 0.0264(4) Uani 1 1 d . .
H9 H 0.0273 0.5795 0.7210 0.032 Uiso 1 1 calc R .
C10 C 0.13427(11) 0.66194(10) 0.62129(19) 0.0284(4) Uani 1 1 d . .
H10 H 0.1608 0.6854 0.7189 0.034 Uiso 1 1 calc R .
C11 C 0.17452(9) 0.69062(9) 0.47929(19) 0.0251(4) Uani 1 1 d . .
H11 H 0.2287 0.7337 0.4793 0.030 Uiso 1 1 calc R .
C12 C 0.16014(9) 0.83353(9) 0.22766(19) 0.0225(3) Uani 1 1 d . .
C13 C 0.08986(10) 0.81041(10) 0.3151(2) 0.0299(4) Uani 1 1 d . .
H13 H 0.0388 0.7756 0.2682 0.036 Uiso 1 1 calc R .
C14 C 0.09386(12) 0.83771(10) 0.4693(2) 0.0382(4) Uani 1 1 d . .
H14 H 0.0456 0.8221 0.5270 0.046 Uiso 1 1 calc R .
C15 C 0.16761(12) 0.88749(10) 0.5401(2) 0.0361(4) Uani 1 1 d . .
H15 H 0.1703 0.9060 0.6461 0.043 Uiso 1 1 calc R .
C16 C 0.23728(11) 0.90990(10) 0.4550(2) 0.0324(4) Uani 1 1 d . .
H16 H 0.2882 0.9439 0.5030 0.039 Uiso 1 1 calc R .
C17 C 0.23365(10) 0.88338(9) 0.3005(2) 0.0275(4) Uani 1 1 d . .
H17 H 0.2822 0.8995 0.2434 0.033 Uiso 1 1 calc R .
C18 C 0.23269(10) 0.84865(9) -0.03290(19) 0.0271(4) Uani 1 1 d . .
C19 C 0.33050(10) 0.83934(12) -0.1908(2) 0.0438(5) Uani 1 1 d . .
H19A H 0.3173 0.8560 -0.2915 0.066 Uiso 1 1 calc R .
H19B H 0.3491 0.8010 -0.2124 0.066 Uiso 1 1 calc R .
H19C H 0.3732 0.8867 -0.1361 0.066 Uiso 1 1 calc R .
C1S C 0.046(3) 0.012(3) 0.964(9) 0.120 Uiso 0.08 1 d P 1
C2S C 0.002(4) -0.010(4) 1.035(10) 0.120 Uiso 0.08 1 d P 2

loop_
_atom_site_aniso_label
_atom_site_aniso_U_11
_atom_site_aniso_U_22
_atom_site_aniso_U_33
_atom_site_aniso_U_23
_atom_site_aniso_U_13
_atom_site_aniso_U_12
N1 0.0443(9) 0.0411(9) 0.0375(9) -0.0014(7) 0.0027(7) 0.0284(8)
O1 0.0218(5) 0.0256(6) 0.0213(6) -0.0009(5) 0.0002(5) 0.0075(5)
O2 0.0702(10) 0.0257(7) 0.0465(9) 0.0090(6) 0.0298(8) 0.0102(7)
O3 0.0212(6) 0.0358(6) 0.0262(6) 0.0047(5) 0.0075(5) 0.0107(5)
C1 0.0203(7) 0.0213(7) 0.0196(8) 0.0001(6) 0.0010(6) 0.0096(6)
C2 0.0181(8) 0.0229(8) 0.0135(8) 0.0012(6) 0.0047(6) 0.0084(6)
C3 0.0249(8) 0.0213(8) 0.0206(8) 0.0028(6) 0.0035(6) 0.0116(7)
C4 0.0411(10) 0.0364(9) 0.0267(10) 0.0040(8) -0.0017(8) 0.0237(8)
C5 0.0248(8) 0.0291(9) 0.0231(9) 0.0029(7) 0.0019(6) 0.0145(7)
C6 0.0221(8) 0.0199(7) 0.0188(8) 0.0031(6) 0.0033(6) 0.0117(6)
C7 0.0249(8) 0.0210(8) 0.0223(9) 0.0000(7) -0.0009(7) 0.0115(7)
C8 0.0227(8) 0.0217(8) 0.0293(9) 0.0043(7) 0.0032(7) 0.0094(6)
C9 0.0322(9) 0.0249(8) 0.0231(9) 0.0052(7) 0.0080(7) 0.0151(7)
C10 0.0360(9) 0.0272(9) 0.0198(9) -0.0019(7) -0.0027(7) 0.0142(7)
C11 0.0255(8) 0.0216(8) 0.0248(9) 0.0004(7) -0.0014(7) 0.0092(7)
C12 0.0281(8) 0.0177(7) 0.0214(9) 0.0033(6) 0.0031(7) 0.0113(7)
C13 0.0283(9) 0.0292(9) 0.0288(10) -0.0021(7) 0.0043(8) 0.0118(7)
C14 0.0415(11) 0.0339(9) 0.0312(10) 0.0005(8) 0.0139(9) 0.0128(8)
C15 0.0525(12) 0.0250(9) 0.0216(9) -0.0024(7) 0.0025(8) 0.0125(8)
C16 0.0360(9) 0.0229(8) 0.0294(10) -0.0018(7) -0.0037(8) 0.0081(8)
C17 0.0279(8) 0.0238(8) 0.0258(9) 0.0029(7) 0.0025(7) 0.0091(7)
C18 0.0309(8) 0.0242(8) 0.0182(9) 0.0016(7) 0.0028(7) 0.0078(7)
C19 0.0218(9) 0.0629(12) 0.0348(11) 0.0087(10) 0.0131(8) 0.0124(9)

loop_
_atom_type_symbol
_atom_type_description
_atom_type_scat_dispersion_real
_atom_type_scat_dispersion_imag
_atom_type_scat_source
C C 0.0033 0.0016 'International Tables Vol C Tables 4.2.6.8 and 6.1.1.4'
H H 0.0000 0.0000 'International Tables Vol C Tables 4.2.6.8 and 6.1.1.4'
N N 0.0061 0.0033 'International Tables Vol C Tables 4.2.6.8 and 6.1.1.4'
O O 0.0106 0.0060 'International Tables Vol C Tables 4.2.6.8 and 6.1.1.4'

loop_
_geom_angle_atom_site_label_1
_geom_angle_atom_site_label_2
_geom_angle_atom_site_label_3
_geom_angle
_geom_angle_site_symmetry_1
_geom_angle_site_symmetry_3
C18 O3 C19 116.29(13) . .
C5 C1 C6 111.05(12) . .
C5 C1 C2 108.32(13) . .
C6 C1 C2 110.20(11) . .
O1 C2 C3 122.17(14) . .
O1 C2 C1 119.91(13) . .
C3 C2 C1 117.91(13) . .
C18 C3 C4 105.53(13) . .
C18 C3 C2 108.69(13) . .
C4 C3 C2 109.57(13) . .
C18 C3 C12 111.10(13) . .
C4 C3 C12 112.23(13) . .
C2 C3 C12 109.61(13) . .
N1 C5 C1 178.87(17) . .
C11 C6 C7 119.67(14) . .
C11 C6 C1 119.77(13) . .
C7 C6 C1 120.57(13) . .
C8 C7 C6 119.76(15) . .
C9 C8 C7 120.32(14) . .
C8 C9 C10 119.61(15) . .
C11 C10 C9 120.38(15) . .
C10 C11 C6 120.27(14) . .
C17 C12 C13 118.20(15) . .
C17 C12 C3 122.75(14) . .
C13 C12 C3 119.01(14) . .
C14 C13 C12 120.61(17) . .
C15 C14 C13 120.46(17) . .
C16 C15 C14 119.24(17) . .
C15 C16 C17 120.57(17) . .
C16 C17 C12 120.92(16) . .
O2 C18 O3 124.03(15) . .
O2 C18 C3 124.31(16) . .
O3 C18 C3 111.57(13) . .
C1S C1S C1S 151.3(12) 6_554 5
C2S C2S C2S 171(2) 6_554 5

loop_
_geom_bond_atom_site_label_1
_geom_bond_atom_site_label_2
_geom_bond_distance
_geom_bond_site_symmetry_2
N1 C5 1.149(2) .
O1 C2 1.2042(18) .
O2 C18 1.189(2) .
O3 C18 1.329(2) .
O3 C19 1.4635(19) .
C1 C5 1.467(2) .
C1 C6 1.531(2) .
C1 C2 1.544(2) .
C2 C3 1.534(2) .
C3 C18 1.532(2) .
C3 C4 1.533(2) .
C3 C12 1.534(2) .
C6 C11 1.388(2) .
C6 C7 1.390(2) .
C7 C8 1.390(2) .
C8 C9 1.382(2) .
C9 C10 1.389(2) .
C10 C11 1.376(2) .
C12 C17 1.387(2) .
C12 C13 1.396(2) .
C13 C14 1.384(3) .
C14 C15 1.382(3) .
C15 C16 1.379(3) .
C16 C17 1.381(2) .
C1S C1S 1.61(2) 6_554
C1S C1S 1.61(2) 5
C2S C2S 1.415(8) 6_554
C2S C2S 1.415(8) 5

loop_
_geom_torsion_atom_site_label_1
_geom_torsion_atom_site_label_2
_geom_torsion_atom_site_label_3
_geom_torsion_atom_site_label_4
_geom_torsion
C5 C1 C2 O1 40.78(18)
C6 C1 C2 O1 -80.88(17)
C5 C1 C2 C3 -140.34(14)
C6 C1 C2 C3 98.00(15)
O1 C2 C3 C18 -107.98(16)
C1 C2 C3 C18 73.17(16)
O1 C2 C3 C4 6.9(2)
C1 C2 C3 C4 -171.99(13)
O1 C2 C3 C12 130.43(15)
C1 C2 C3 C12 -48.42(17)
C6 C1 C5 N1 98(9)
C2 C1 C5 N1 -23(9)
C5 C1 C6 C11 113.27(16)
C2 C1 C6 C11 -126.70(14)
C5 C1 C6 C7 -67.00(18)
C2 C1 C6 C7 53.03(18)
C11 C6 C7 C8 0.0(2)
C1 C6 C7 C8 -179.69(13)
C6 C7 C8 C9 0.6(2)
C7 C8 C9 C10 -0.9(2)
C8 C9 C10 C11 0.5(3)
C9 C10 C11 C6 0.2(2)
C7 C6 C11 C10 -0.4(2)
C1 C6 C11 C10 179.32(14)
C18 C3 C12 C17 -17.0(2)
C4 C3 C12 C17 -134.92(16)
C2 C3 C12 C17 103.09(16)
C18 C3 C12 C13 165.20(14)
C4 C3 C12 C13 47.32(19)
C2 C3 C12 C13 -74.67(17)
C17 C12 C13 C14 1.0(2)
C3 C12 C13 C14 178.84(15)
C12 C13 C14 C15 -0.9(3)
C13 C14 C15 C16 0.2(3)
C14 C15 C16 C17 0.3(3)
C15 C16 C17 C12 -0.2(3)
C13 C12 C17 C16 -0.4(2)
C3 C12 C17 C16 -178.22(14)
C19 O3 C18 O2 -2.0(3)
C19 O3 C18 C3 174.81(13)
C4 C3 C18 O2 63.7(2)
C2 C3 C18 O2 -178.89(17)
C12 C3 C18 O2 -58.2(2)
C4 C3 C18 O3 -113.16(15)
C2 C3 C18 O3 4.29(18)
C12 C3 C18 O3 124.96(14)
